data_2231897
loop_
_publ_author_name
'Prasath, R.'
'Bhavana, P.'
'Ng, Seik Weng'
'Tiekink, Edward R. T.'

_publ_section_title
;
 3-(4-Bromophenyl)-1-phenyl-1<i>H</i>-pyrazole-4-carbaldehyde
;
_journal_coeditor_code HB6403
_journal_issue 10
_journal_name_full 'Acta Crystallographica Section E'
_journal_page_first o2650
_journal_paper_doi 10.1107/S1600536811036841
_journal_volume 67
_journal_year 2011
_chemical_formula_iupac 'C16 H11 Br N2 O'
_chemical_formula_moiety 'C16 H11 Br N2 O'
_chemical_formula_sum 'C16 H11 Br N2 O'
_chemical_formula_weight 327.18
_chemical_name_systematic
;
3-(4-Bromophenyl)-1-phenyl-1<i>H</i>-pyrazole-4-carbaldehyde
;
_space_group_IT_number 14
_symmetry_cell_setting monoclinic
_symmetry_space_group_name_Hall '-P 2yn'
_symmetry_space_group_name_H-M 'P 1 21/n 1'
_atom_sites_solution_hydrogens geom
_atom_sites_solution_primary direct
_atom_sites_solution_secondary difmap
_audit_creation_method SHELXL-97
_cell_angle_alpha 90.00
_cell_angle_beta 110.137(3)
_cell_angle_gamma 90.00
_cell_formula_units_Z 4
_cell_length_a 17.7233(4)
_cell_length_b 3.86300(10)
_cell_length_c 20.4224(5)
_cell_measurement_reflns_used 3680
_cell_measurement_temperature 100(2)
_cell_measurement_theta_max 74.118
_cell_measurement_theta_min 2.653
_cell_volume 1312.75(6)
_computing_cell_refinement 'CrysAlis PRO (Agilent, 2010)'
_computing_data_collection 'CrysAlis PRO (Agilent, 2010)'
_computing_data_reduction 'CrysAlis PRO (Agilent, 2010)'
_computing_molecular_graphics
;
ORTEP-3 (Farrugia, 1997) and DIAMOND (Brandenburg, 2006)
;
_computing_publication_material 'publCIF (Westrip, 2010)'
_computing_structure_refinement 'SHELXL97 (Sheldrick, 2008)'
_computing_structure_solution 'SHELXS97 (Sheldrick, 2008)'
_diffrn_ambient_temperature 100(2)
_diffrn_detector_area_resol_mean 10.4041
_diffrn_measured_fraction_theta_full 0.972
_diffrn_measured_fraction_theta_max 0.972
_diffrn_measurement_device_type 'Agilent SuperNova Dual diffractometer with an Atlas detector'
_diffrn_measurement_method \w
_diffrn_radiation_monochromator Mirror
_diffrn_radiation_source 'SuperNova (Cu) X-ray Source'
_diffrn_radiation_type CuK\a
_diffrn_radiation_wavelength 1.54184
_diffrn_reflns_av_R_equivalents 0.0122
_diffrn_reflns_av_sigmaI/netI 0.0164
_diffrn_reflns_limit_h_max 21
_diffrn_reflns_limit_h_min -21
_diffrn_reflns_limit_k_max 4
_diffrn_reflns_limit_k_min -4
_diffrn_reflns_limit_l_max 25
_diffrn_reflns_limit_l_min -19
_diffrn_reflns_number 4619
_diffrn_reflns_theta_full 74.29
_diffrn_reflns_theta_max 74.29
_diffrn_reflns_theta_min 2.85
_diffrn_standards_decay_% 0
_diffrn_standards_interval_count 0
_diffrn_standards_interval_time 0
_diffrn_standards_number 0
_exptl_absorpt_coefficient_mu 4.234
_exptl_absorpt_correction_T_max 0.5692
_exptl_absorpt_correction_T_min 0.4175
_exptl_absorpt_correction_type multi-scan
_exptl_absorpt_process_details '(CrysAlis PRO; Agilent, 2010)'
_exptl_crystal_colour colourless
_exptl_crystal_density_diffrn 1.655
_exptl_crystal_density_method 'not measured'
_exptl_crystal_description prism
_exptl_crystal_F_000 656
_exptl_crystal_size_max 0.25
_exptl_crystal_size_mid 0.20
_exptl_crystal_size_min 0.15
_refine_diff_density_max 0.385
_refine_diff_density_min -0.655
_refine_ls_extinction_method none
_refine_ls_goodness_of_fit_ref 1.024
_refine_ls_hydrogen_treatment constr
_refine_ls_matrix_type full
_refine_ls_number_parameters 181
_refine_ls_number_reflns 2593
_refine_ls_number_restraints 0
_refine_ls_restrained_S_all 1.024
_refine_ls_R_factor_all 0.0261
_refine_ls_R_factor_gt 0.0253
_refine_ls_shift/su_max 0.004
_refine_ls_shift/su_mean 0.000
_refine_ls_structure_factor_coef Fsqd
_refine_ls_weighting_details 'calc w=1/[\s^2^(Fo^2^)+(0.0432P)^2^+1.2934P] where P=(Fo^2^+2Fc^2^)/3'
_refine_ls_weighting_scheme calc
_refine_ls_wR_factor_gt 0.0687
_refine_ls_wR_factor_ref 0.0692
_reflns_number_gt 2542
_reflns_number_total 2593
_reflns_threshold_expression I>2\s(I)
_cod_data_source_file hb6403.cif
_cod_data_source_block I
_cod_original_sg_symbol_H-M 'P 21/n'
_cod_database_code 2231897
_cod_database_fobs_code 2231897

loop_
_symmetry_equiv_pos_as_xyz
'x, y, z'
'-x+1/2, y+1/2, -z+1/2'
'-x, -y, -z'
'x-1/2, -y-1/2, z-1/2'

loop_
_atom_site_type_symbol
_atom_site_label
_atom_site_fract_x
_atom_site_fract_y
_atom_site_fract_z
_atom_site_U_iso_or_equiv
_atom_site_adp_type
_atom_site_calc_flag
_atom_site_refinement_flags
_atom_site_occupancy
_atom_site_symmetry_multiplicity
Br Br1 0.979494(11) 0.14952(5) 1.111751(9) 0.01554(9) Uani d . 1 1
O O1 0.66107(9) 0.4209(4) 0.71084(7) 0.0183(3) Uani d . 1 1
N N1 0.54596(9) 0.8378(4) 0.84419(8) 0.0106(3) Uani d . 1 1
N N2 0.60504(9) 0.7642(4) 0.90629(8) 0.0114(3) Uani d . 1 1
C C1 0.47250(10) 0.9916(5) 0.84392(9) 0.0112(3) Uani d . 1 1
C C2 0.45581(11) 0.9963(5) 0.90561(10) 0.0146(4) Uani d . 1 1
H H2 0.4929 0.9008 0.9471 0.018 Uiso calc R 1 1
C C3 0.38437(12) 1.1422(5) 0.90583(11) 0.0170(4) Uani d . 1 1
H H3 0.3729 1.1496 0.9480 0.020 Uiso calc R 1 1
C C4 0.32952(12) 1.2773(5) 0.84520(11) 0.0169(4) Uani d . 1 1
H H4 0.2805 1.3744 0.8456 0.020 Uiso calc R 1 1
C C5 0.34673(11) 1.2698(5) 0.78370(10) 0.0165(4) Uani d . 1 1
H H5 0.3092 1.3617 0.7421 0.020 Uiso calc R 1 1
C C6 0.41865(12) 1.1284(5) 0.78272(10) 0.0148(4) Uani d . 1 1
H H6 0.4307 1.1255 0.7408 0.018 Uiso calc R 1 1
C C7 0.73867(11) 0.5078(5) 0.94282(9) 0.0112(4) Uani d . 1 1
C C8 0.73831(12) 0.3647(5) 1.00557(10) 0.0128(4) Uani d . 1 1
H H8 0.6888 0.3396 1.0135 0.015 Uiso calc R 1 1
C C9 0.80911(12) 0.2589(5) 1.05641(9) 0.0141(4) Uani d . 1 1
H H9 0.8085 0.1639 1.0991 0.017 Uiso calc R 1 1
C C10 0.88090(11) 0.2942(5) 1.04391(10) 0.0135(4) Uani d . 1 1
C C11 0.88296(11) 0.4357(5) 0.98216(10) 0.0146(4) Uani d . 1 1
H H11 0.9326 0.4580 0.9744 0.018 Uiso calc R 1 1
C C12 0.81210(11) 0.5442(5) 0.93190(9) 0.0133(4) Uani d . 1 1
H H12 0.8133 0.6440 0.8898 0.016 Uiso calc R 1 1
C C13 0.56590(11) 0.7418(5) 0.78887(9) 0.0117(3) Uani d . 1 1
H H13 0.5340 0.7694 0.7411 0.014 Uiso calc R 1 1
C C14 0.64162(11) 0.5954(5) 0.81478(10) 0.0115(4) Uani d . 1 1
C C15 0.66323(11) 0.6177(5) 0.88888(9) 0.0105(4) Uani d . 1 1
C C16 0.68436(11) 0.4243(5) 0.77447(10) 0.0135(4) Uani d . 1 1
H H16 0.7332 0.3085 0.7991 0.016 Uiso calc R 1 1

loop_
_atom_site_aniso_label
_atom_site_aniso_U_11
_atom_site_aniso_U_22
_atom_site_aniso_U_33
_atom_site_aniso_U_12
_atom_site_aniso_U_13
_atom_site_aniso_U_23
Br1 0.01392(13) 0.01863(13) 0.01135(12) 0.00306(7) 0.00088(9) 0.00292(7)
O1 0.0176(7) 0.0277(7) 0.0116(6) -0.0046(6) 0.0076(5) -0.0054(6)
N1 0.0085(7) 0.0138(8) 0.0094(7) 0.0002(6) 0.0029(6) -0.0001(5)
N2 0.0103(7) 0.0144(7) 0.0089(7) 0.0004(6) 0.0024(6) 0.0000(6)
C1 0.0089(8) 0.0110(9) 0.0143(8) -0.0015(7) 0.0048(7) -0.0025(7)
C2 0.0142(9) 0.0164(9) 0.0134(8) 0.0000(7) 0.0051(7) -0.0003(7)
C3 0.0168(10) 0.0180(10) 0.0195(10) -0.0001(7) 0.0103(8) -0.0031(7)
C4 0.0130(9) 0.0141(9) 0.0246(10) -0.0002(8) 0.0076(8) -0.0026(8)
C5 0.0113(9) 0.0161(9) 0.0192(9) 0.0009(8) 0.0014(7) 0.0006(8)
C6 0.0139(9) 0.0172(10) 0.0136(9) -0.0002(7) 0.0051(8) 0.0002(7)
C7 0.0107(8) 0.0111(9) 0.0113(8) 0.0002(7) 0.0032(7) -0.0014(7)
C8 0.0131(9) 0.0150(9) 0.0127(9) -0.0004(7) 0.0075(7) -0.0008(7)
C9 0.0190(9) 0.0149(9) 0.0097(8) 0.0004(8) 0.0067(7) 0.0011(7)
C10 0.0129(9) 0.0141(9) 0.0110(8) 0.0007(7) 0.0010(7) -0.0009(7)
C11 0.0106(9) 0.0200(9) 0.0138(9) -0.0019(7) 0.0049(7) 0.0012(8)
C12 0.0135(9) 0.0167(9) 0.0108(8) -0.0006(7) 0.0053(7) 0.0018(7)
C13 0.0123(8) 0.0145(9) 0.0082(8) -0.0018(7) 0.0034(7) -0.0014(7)
C14 0.0119(8) 0.0132(8) 0.0103(8) -0.0016(7) 0.0051(7) -0.0010(7)
C15 0.0114(9) 0.0117(8) 0.0094(9) -0.0026(6) 0.0048(7) -0.0009(6)
C16 0.0118(8) 0.0168(9) 0.0134(9) -0.0020(7) 0.0064(7) -0.0031(7)

loop_
_atom_type_symbol
_atom_type_description
_atom_type_scat_dispersion_real
_atom_type_scat_dispersion_imag
_atom_type_scat_source
C C 0.0181 0.0091 'International Tables Vol C Tables 4.2.6.8 and 6.1.1.4'
H H 0.0000 0.0000 'International Tables Vol C Tables 4.2.6.8 and 6.1.1.4'
N N 0.0311 0.0180 'International Tables Vol C Tables 4.2.6.8 and 6.1.1.4'
O O 0.0492 0.0322 'International Tables Vol C Tables 4.2.6.8 and 6.1.1.4'
Br Br -0.6763 1.2805 'International Tables Vol C Tables 4.2.6.8 and 6.1.1.4'

loop_
_geom_angle_atom_site_label_1
_geom_angle_atom_site_label_2
_geom_angle_atom_site_label_3
_geom_angle
C13 N1 N2 112.47(15)
C13 N1 C1 127.81(16)
N2 N1 C1 119.70(15)
C15 N2 N1 104.93(14)
C6 C1 C2 121.05(17)
C6 C1 N1 120.28(16)
C2 C1 N1 118.67(17)
C3 C2 C1 119.17(18)
C3 C2 H2 120.4
C1 C2 H2 120.4
C2 C3 C4 120.68(18)
C2 C3 H3 119.7
C4 C3 H3 119.7
C3 C4 C5 119.61(18)
C3 C4 H4 120.2
C5 C4 H4 120.2
C4 C5 C6 120.48(19)
C4 C5 H5 119.8
C6 C5 H5 119.8
C1 C6 C5 118.99(18)
C1 C6 H6 120.5
C5 C6 H6 120.5
C8 C7 C12 118.90(17)
C8 C7 C15 120.71(16)
C12 C7 C15 120.40(16)
C9 C8 C7 120.97(17)
C9 C8 H8 119.5
C7 C8 H8 119.5
C8 C9 C10 118.95(17)
C8 C9 H9 120.5
C10 C9 H9 120.5
C11 C10 C9 121.26(17)
C11 C10 Br1 118.24(14)
C9 C10 Br1 120.50(14)
C12 C11 C10 119.49(17)
C12 C11 H11 120.3
C10 C11 H11 120.3
C11 C12 C7 120.44(17)
C11 C12 H12 119.8
C7 C12 H12 119.8
N1 C13 C14 106.98(16)
N1 C13 H13 126.5
C14 C13 H13 126.5
C13 C14 C15 104.56(16)
C13 C14 C16 126.51(17)
C15 C14 C16 128.61(17)
N2 C15 C14 111.05(16)
N2 C15 C7 120.77(16)
C14 C15 C7 128.17(16)
O1 C16 C14 123.78(18)
O1 C16 H16 118.1
C14 C16 H16 118.1

loop_
_geom_bond_atom_site_label_1
_geom_bond_atom_site_label_2
_geom_bond_distance
Br1 C10 1.9023(19)
O1 C16 1.220(2)
N1 C13 1.347(2)
N1 N2 1.368(2)
N1 C1 1.429(2)
N2 C15 1.328(2)
C1 C6 1.390(3)
C1 C2 1.390(3)
C2 C3 1.387(3)
C2 H2 0.9500
C3 C4 1.386(3)
C3 H3 0.9500
C4 C5 1.391(3)
C4 H4 0.9500
C5 C6 1.393(3)
C5 H5 0.9500
C6 H6 0.9500
C7 C8 1.398(3)
C7 C12 1.401(2)
C7 C15 1.472(3)
C8 C9 1.387(3)
C8 H8 0.9500
C9 C10 1.388(3)
C9 H9 0.9500
C10 C11 1.386(3)
C11 C12 1.385(3)
C11 H11 0.9500
C12 H12 0.9500
C13 C14 1.383(3)
C13 H13 0.9500
C14 C15 1.430(2)
C14 C16 1.455(3)
C16 H16 0.9500

loop_
_geom_hbond_atom_site_label_D
_geom_hbond_atom_site_label_H
_geom_hbond_atom_site_label_A
_geom_hbond_site_symmetry_A
_geom_hbond_distance_DH
_geom_hbond_distance_HA
_geom_hbond_distance_DA
_geom_hbond_angle_DHA
C12 H12 O1 2_656 0.95 2.49 3.435(2) 171
C16 H16 O1 2_646 0.95 2.46 3.288(3) 145

loop_
_geom_torsion_atom_site_label_1
_geom_torsion_atom_site_label_2
_geom_torsion_atom_site_label_3
_geom_torsion_atom_site_label_4
_geom_torsion
C13 N1 N2 C15 -0.1(2)
C1 N1 N2 C15 178.39(16)
C13 N1 C1 C6 -14.2(3)
N2 N1 C1 C6 167.59(17)
C13 N1 C1 C2 164.85(18)
N2 N1 C1 C2 -13.4(3)
C6 C1 C2 C3 -0.4(3)
N1 C1 C2 C3 -179.44(17)
C1 C2 C3 C4 1.0(3)
C2 C3 C4 C5 -0.7(3)
C3 C4 C5 C6 -0.1(3)
C2 C1 C6 C5 -0.4(3)
N1 C1 C6 C5 178.59(18)
C4 C5 C6 C1 0.7(3)
C12 C7 C8 C9 -0.2(3)
C15 C7 C8 C9 179.64(17)
C7 C8 C9 C10 -0.6(3)
C8 C9 C10 C11 0.7(3)
C8 C9 C10 Br1 -179.51(15)
C9 C10 C11 C12 0.0(3)
Br1 C10 C11 C12 -179.81(15)
C10 C11 C12 C7 -0.8(3)
C8 C7 C12 C11 0.9(3)
C15 C7 C12 C11 -178.95(18)
N2 N1 C13 C14 0.3(2)
C1 N1 C13 C14 -178.04(17)
N1 C13 C14 C15 -0.3(2)
N1 C13 C14 C16 173.58(18)
N1 N2 C15 C14 -0.1(2)
N1 N2 C15 C7 178.76(16)
C13 C14 C15 N2 0.3(2)
C16 C14 C15 N2 -173.44(19)
C13 C14 C15 C7 -178.49(18)
C16 C14 C15 C7 7.8(3)
C8 C7 C15 N2 37.3(3)
C12 C7 C15 N2 -142.86(19)
C8 C7 C15 C14 -143.99(19)
C12 C7 C15 C14 35.8(3)
C13 C14 C16 O1 7.9(3)
C15 C14 C16 O1 -179.63(19)

loop_
_cod_related_entry_id
_cod_related_entry_database
_cod_related_entry_code
1 ChemSpider 765632
